data_7716393
loop_
_publ_author_name
'Hulushe, Siya T.'
'Watkins, Gareth M.'
'Khanye, Setshaba D.'

_publ_section_title
;
 A cobalt(II) coordination polymer-derived catalyst engineered <i>via</i>
 temperature-induced semi-reversible single-crystal-to-single-crystal
 (SCSC) dehydration for efficient liquid-phase epoxidation of olefins.
;
_journal_issue 27
_journal_name_full 'Dalton transactions (Cambridge, England : 2003)'
_journal_page_first 11326
_journal_page_last 11343
_journal_paper_doi 10.1039/d4dt00739e
_journal_volume 53
_journal_year 2024
_chemical_formula_moiety 'C5 H3 Co O5'
_chemical_formula_sum 'C5 H3 Co O5'
_chemical_formula_weight 202.00
_chemical_name_common 'dicobalt(II) pyromellitate dihydrate'
_space_group_crystal_system triclinic
_space_group_IT_number 2
_space_group_name_Hall '-P 1'
_space_group_name_H-M_alt 'P -1'
_atom_sites_solution_hydrogens mixed
_atom_sites_solution_primary dual
_atom_sites_solution_secondary difmap
_audit_creation_method SHELXL-2016/6
_audit_update_record
;
2024-03-11 deposited with the CCDC.	2024-04-25 downloaded from the CCDC.
;
_cell_angle_alpha 113.881(5)
_cell_angle_beta 99.313(6)
_cell_angle_gamma 93.915(6)
_cell_formula_units_Z 2
_cell_length_a 3.3576(6)
_cell_length_b 9.0091(16)
_cell_length_c 9.5434(15)
_cell_measurement_reflns_used 3171
_cell_measurement_temperature 150(2)
_cell_measurement_theta_max 24.40
_cell_measurement_theta_min 2.386
_cell_volume 257.61(8)
_computing_cell_refinement 'Bruker SAINT'
_computing_data_collection 'Bruker APEX4'
_computing_data_reduction 'Bruker SAINT'
_computing_molecular_graphics 'Bruker SHELXTL'
_computing_publication_material 'Bruker SHELXTL'
_computing_structure_refinement 'SHELXL-2016/6 (Sheldrick, 2016)'
_computing_structure_solution 'SHELXT 2018/2 (Sheldrick, 2018)'
_diffrn_ambient_temperature 150(2)
_diffrn_detector_area_resol_mean 8.54
_diffrn_measured_fraction_theta_full 1.000
_diffrn_measured_fraction_theta_max 0.999
_diffrn_measurement_device_type 'Bruker APEX-IV CCD'
_diffrn_measurement_method '\f and \w scans'
_diffrn_radiation_monochromator graphite
_diffrn_radiation_probe x-ray
_diffrn_radiation_type MoK\a
_diffrn_radiation_wavelength 0.71073
_diffrn_reflns_av_R_equivalents 0.1079
_diffrn_reflns_av_unetI/netI 0.0426
_diffrn_reflns_Laue_measured_fraction_full 1.000
_diffrn_reflns_Laue_measured_fraction_max 0.999
_diffrn_reflns_limit_h_max 4
_diffrn_reflns_limit_h_min -4
_diffrn_reflns_limit_k_max 10
_diffrn_reflns_limit_k_min -10
_diffrn_reflns_limit_l_max 11
_diffrn_reflns_limit_l_min -11
_diffrn_reflns_number 11857
_diffrn_reflns_point_group_measured_fraction_full 1.000
_diffrn_reflns_point_group_measured_fraction_max 0.999
_diffrn_reflns_theta_full 25.125
_diffrn_reflns_theta_max 25.369
_diffrn_reflns_theta_min 2.386
_diffrn_source 'rotating-anode X-ray tube'
_exptl_absorpt_coefficient_mu 3.286
_exptl_absorpt_correction_T_max 0.7452
_exptl_absorpt_correction_T_min 0.5608
_exptl_absorpt_correction_type multi-scan
_exptl_absorpt_process_details
;
SADABS-2016/2 (Bruker, 2016/2) was used for absorption correction.
wR2(int) was 0.1117 before and 0.0891 after correction.
The Ratio of minimum to maximum transmission is 0.7525.
The \l/2 correction factor is Not present.
;
_exptl_crystal_colour pink
_exptl_crystal_density_diffrn 2.604
_exptl_crystal_density_method 'Not measured'
_exptl_crystal_description prism
_exptl_crystal_F_000 200
_exptl_crystal_size_max 0.254
_exptl_crystal_size_mid 0.123
_exptl_crystal_size_min 0.074
_refine_diff_density_max 0.763
_refine_diff_density_min -0.619
_refine_diff_density_rms 0.145
_refine_ls_extinction_method none
_refine_ls_goodness_of_fit_ref 1.071
_refine_ls_hydrogen_treatment constr
_refine_ls_matrix_type full
_refine_ls_number_parameters 104
_refine_ls_number_reflns 927
_refine_ls_number_restraints 0
_refine_ls_restrained_S_all 1.071
_refine_ls_R_factor_all 0.0896
_refine_ls_R_factor_gt 0.0624
_refine_ls_shift/su_max 0.000
_refine_ls_shift/su_mean 0.000
_refine_ls_structure_factor_coef Fsqd
_refine_ls_weighting_details 'w=1/[\s^2^(Fo^2^)+(0.0405P)^2^+2.8013P] where P=(Fo^2^+2Fc^2^)/3'
_refine_ls_weighting_scheme calc
_refine_ls_wR_factor_gt 0.1275
_refine_ls_wR_factor_ref 0.1434
_reflns_Friedel_coverage 0.000
_reflns_number_gt 695
_reflns_number_total 927
_reflns_threshold_expression 'I > 2\s(I)'
_cod_data_source_file d4dt00739e2.cif
_cod_data_source_block SOLVE_4M_a
_cod_depositor_comments 'Adding full bibliography for 7716391--7716393.cif.'
_cod_original_cell_volume 257.60(8)
_cod_database_code 7716393
_shelx_space_group_comment
;
The symmetry employed for this shelxl refinement is uniquely defined
by the following loop, which should always be used as a source of
symmetry information in preference to the above space-group names.
They are only intended as comments.
;
_shelx_estimated_absorpt_t_min 0.489
_shelx_estimated_absorpt_t_max 0.793

loop_
_space_group_symop_operation_xyz
'x, y, z'
'-x, -y, -z'

loop_
_atom_site_label
_atom_site_type_symbol
_atom_site_fract_x
_atom_site_fract_y
_atom_site_fract_z
_atom_site_U_iso_or_equiv
_atom_site_adp_type
_atom_site_occupancy
_atom_site_site_symmetry_order
_atom_site_calc_flag
_atom_site_refinement_flags_posn
_atom_site_refinement_flags_adp
_atom_site_refinement_flags_occupancy
_atom_site_disorder_assembly
_atom_site_disorder_group
Co1 Co 0.000000 1.000000 0.500000 0.0358(5) Uani 1 2 d S . P . .
Co2 Co 0.500000 0.500000 0.000000 0.0365(5) Uani 1 2 d S . P . .
O2 O 0.0609(17) 0.5491(7) 0.1533(6) 0.0373(13) Uani 1 1 d . . . . .
O4 O 0.4735(17) 0.0473(7) 0.3865(7) 0.0385(14) Uani 1 1 d . . . . .
O3 O 0.6230(18) 0.1121(7) 0.1991(7) 0.0405(14) Uani 1 1 d . . . . .
O5W O 0.5325(18) 0.7424(7) 0.0270(7) 0.0422(14) Uani 1 1 d . . . . .
H5WA H 0.539842 0.805633 0.122285 0.063 Uiso 1 1 d R U . . .
H5WB H 0.322861 0.751536 -0.030594 0.063 Uiso 1 1 d R U . . .
O1 O -0.0722(17) 0.7663(7) 0.3456(6) 0.0362(13) Uani 1 1 d . . . . .
C4 C 0.530(2) 0.3305(10) 0.4269(9) 0.0330(18) Uani 1 1 d . . . . .
C2 C 0.320(2) 0.5793(10) 0.4111(9) 0.0315(17) Uani 1 1 d . . . . .
C1 C 0.100(2) 0.6419(10) 0.2991(10) 0.0336(18) Uani 1 1 d . . . . .
C3 C 0.359(2) 0.4134(10) 0.3427(9) 0.0340(18) Uani 1 1 d . . . . .
H3 H 0.262691 0.353929 0.232826 0.041 Uiso 1 1 calc R U . . .
C5 C 0.549(2) 0.1528(10) 0.3290(10) 0.0345(18) Uani 1 1 d . . . . .

loop_
_atom_site_aniso_label
_atom_site_aniso_U_11
_atom_site_aniso_U_22
_atom_site_aniso_U_33
_atom_site_aniso_U_23
_atom_site_aniso_U_13
_atom_site_aniso_U_12
Co1 0.0384(10) 0.0373(9) 0.0326(9) 0.0165(7) 0.0024(7) 0.0114(7)
Co2 0.0362(9) 0.0438(10) 0.0324(9) 0.0193(8) 0.0033(7) 0.0131(7)
O2 0.038(3) 0.050(4) 0.027(3) 0.019(3) 0.006(2) 0.013(3)
O4 0.035(3) 0.044(3) 0.040(3) 0.023(3) 0.003(3) 0.009(3)
O3 0.046(4) 0.045(3) 0.032(3) 0.016(3) 0.010(3) 0.015(3)
O5W 0.047(4) 0.046(3) 0.030(3) 0.015(3) -0.001(3) 0.011(3)
O1 0.036(3) 0.036(3) 0.035(3) 0.014(3) 0.002(2) 0.014(3)
C4 0.033(4) 0.032(4) 0.035(5) 0.017(4) 0.000(3) 0.011(3)
C2 0.027(4) 0.037(4) 0.036(4) 0.021(4) 0.006(3) 0.008(3)
C1 0.031(4) 0.035(4) 0.039(5) 0.019(4) 0.005(3) 0.011(3)
C3 0.030(4) 0.037(4) 0.031(4) 0.012(4) 0.002(3) 0.006(3)
C5 0.031(4) 0.039(5) 0.032(5) 0.016(4) -0.001(3) 0.008(3)

loop_
_atom_type_symbol
_atom_type_description
_atom_type_scat_dispersion_real
_atom_type_scat_dispersion_imag
_atom_type_scat_source
C C 0.0033 0.0016 'International Tables Vol C Tables 4.2.6.8 and 6.1.1.4'
H H 0.0000 0.0000 'International Tables Vol C Tables 4.2.6.8 and 6.1.1.4'
Co Co 0.3494 0.9721 'International Tables Vol C Tables 4.2.6.8 and 6.1.1.4'
O O 0.0106 0.0060 'International Tables Vol C Tables 4.2.6.8 and 6.1.1.4'

loop_
_geom_angle_atom_site_label_1
_geom_angle_atom_site_label_2
_geom_angle_atom_site_label_3
_geom_angle
_geom_angle_site_symmetry_1
_geom_angle_site_symmetry_3
_geom_angle_publ_flag
O1 Co1 O1 180.0 2_576 . ?
O1 Co1 O4 93.5(2) 2_576 2_666 ?
O1 Co1 O4 86.5(2) . 2_666 ?
O1 Co1 O4 86.5(2) 2_576 1_465 ?
O1 Co1 O4 93.5(2) . 1_465 ?
O4 Co1 O4 180.0 2_666 1_465 ?
O1 Co1 O4 87.1(2) 2_576 2_566 ?
O1 Co1 O4 92.9(2) . 2_566 ?
O4 Co1 O4 104.2(2) 2_666 2_566 ?
O4 Co1 O4 75.8(2) 1_465 2_566 ?
O1 Co1 O4 92.9(2) 2_576 1_565 ?
O1 Co1 O4 87.1(2) . 1_565 ?
O4 Co1 O4 75.8(2) 2_666 1_565 ?
O4 Co1 O4 104.2(2) 1_465 1_565 ?
O4 Co1 O4 180.0 2_566 1_565 ?
O5W Co2 O5W 180.0 2_665 . ?
O5W Co2 O2 92.4(2) 2_665 2_565 ?
O5W Co2 O2 87.6(2) . 2_565 ?
O5W Co2 O2 87.6(2) 2_665 1_655 ?
O5W Co2 O2 92.4(2) . 1_655 ?
O2 Co2 O2 180.0(3) 2_565 1_655 ?
O5W Co2 O2 88.8(2) 2_665 2_665 ?
O5W Co2 O2 91.2(2) . 2_665 ?
O2 Co2 O2 103.6(2) 2_565 2_665 ?
O2 Co2 O2 76.4(2) 1_655 2_665 ?
O5W Co2 O2 91.2(2) 2_665 . ?
O5W Co2 O2 88.8(2) . . ?
O2 Co2 O2 76.4(2) 2_565 . ?
O2 Co2 O2 103.6(2) 1_655 . ?
O2 Co2 O2 180.0 2_665 . ?
C1 O2 Co2 120.2(5) . 1_455 ?
C1 O2 Co2 131.4(5) . . ?
Co2 O2 Co2 103.6(2) 1_455 . ?
C5 O4 Co1 112.9(5) . 1_645 ?
C5 O4 Co1 134.5(5) . 1_545 ?
Co1 O4 Co1 104.2(2) 1_645 1_545 ?
Co2 O5W H5WA 109.5 . . ?
Co2 O5W H5WB 109.2 . . ?
H5WA O5W H5WB 109.4 . . ?
C1 O1 Co1 144.1(5) . . ?
C3 C4 C2 117.8(7) . 2_666 ?
C3 C4 C5 114.5(7) . . ?
C2 C4 C5 127.6(7) 2_666 . ?
C3 C2 C4 118.8(7) . 2_666 ?
C3 C2 C1 114.5(7) . . ?
C4 C2 C1 126.7(7) 2_666 . ?
O1 C1 O2 121.8(7) . . ?
O1 C1 C2 121.9(7) . . ?
O2 C1 C2 115.8(7) . . ?
C4 C3 C2 123.4(7) . . ?
C4 C3 H3 118.3 . . ?
C2 C3 H3 118.3 . . ?
O3 C5 O4 122.5(8) . . ?
O3 C5 C4 119.4(7) . . ?
O4 C5 C4 118.1(7) . . ?

loop_
_geom_bond_atom_site_label_1
_geom_bond_atom_site_label_2
_geom_bond_distance
_geom_bond_site_symmetry_2
_geom_bond_publ_flag
Co1 O1 1.992(5) 2_576 ?
Co1 O1 1.992(5) . ?
Co1 O4 2.082(5) 2_666 ?
Co1 O4 2.082(5) 1_465 ?
Co1 O4 2.173(6) 2_566 ?
Co1 O4 2.173(6) 1_565 ?
Co2 O5W 2.086(6) 2_665 ?
Co2 O5W 2.086(6) . ?
Co2 O2 2.087(5) 2_565 ?
Co2 O2 2.087(5) 1_655 ?
Co2 O2 2.185(6) 2_665 ?
Co2 O2 2.185(6) . ?
O2 C1 1.279(10) . ?
O4 C5 1.305(10) . ?
O3 C5 1.216(10) . ?
O5W H5WA 0.8507 . ?
O5W H5WB 0.8506 . ?
O1 C1 1.248(9) . ?
C4 C3 1.390(10) . ?
C4 C2 1.407(11) 2_666 ?
C4 C5 1.504(11) . ?
C2 C3 1.393(11) . ?
C2 C1 1.514(10) . ?
C3 H3 0.9500 . ?

loop_
_geom_hbond_atom_site_label_D
_geom_hbond_atom_site_label_H
_geom_hbond_atom_site_label_A
_geom_hbond_distance_DH
_geom_hbond_distance_HA
_geom_hbond_distance_DA
_geom_hbond_angle_DHA
_geom_hbond_site_symmetry_A
O5W H5WA O4 0.85 2.64 3.467(8) 165.6 1_565
O5W H5WA O3 0.85 2.53 3.025(8) 117.7 1_565
O5W H5WA O1 0.85 2.48 3.030(8) 123.3 1_655
O5W H5WB O3 0.85 2.41 2.944(8) 121.7 2_665
